data_9014238
loop_
_publ_author_name
'Elder, S.'
'Doerrer, L.'
'DiSalvo, F.'
'Parise, J.'
'Guyomard, D.'
'Tarascon, J.'

_publ_section_title
;
 LiMoN2: the first metallic layered nitride
 _cod_database_code 1005011
;
_journal_name_full 'Chemistry of Materials'
_journal_page_first 928
_journal_page_last 937
_journal_volume 4
_journal_year 1992
_chemical_formula_sum 'Li0.5 Mo0.5 N'
_space_group_IT_number 146
_symmetry_space_group_name_Hall 'R 3'
_symmetry_space_group_name_H-M 'R 3 :H'
_cell_angle_alpha 90
_cell_angle_beta 90
_cell_angle_gamma 120
_cell_length_a 2.8674
_cell_length_b 2.8674
_cell_length_c 15.801
_cell_formula_units_Z 6
_cell_volume 112.510
_database_code_amcsd 0012199
_exptl_crystal_density_diffrn 5.796
_cod_duplicate_entry 1005011
_cod_original_sg_symbol_H-M 'R 3'
_cod_original_formula_sum '(Mo.5 Li.5) N'
_cod_database_code 9014238
_amcsd_formula_title 'Li Mo N2'

loop_
_space_group_symop_operation_xyz
x,y,z
2/3+x,1/3+y,1/3+z
1/3+x,2/3+y,2/3+z
-y,x-y,z
2/3-y,1/3+x-y,1/3+z
1/3-y,2/3+x-y,2/3+z
-x+y,-x,z
2/3-x+y,1/3-x,1/3+z
1/3-x+y,2/3-x,2/3+z

loop_
_atom_site_label
_atom_site_fract_x
_atom_site_fract_y
_atom_site_fract_z
_atom_site_occupancy
Mo1 0.00000 0.00000 0.00000 0.85000
Li1 0.00000 0.00000 0.00000 0.15000
Mo2 0.00000 0.00000 0.82900 0.15000
Li2 0.00000 0.00000 0.82900 0.85000
N1 0.00000 0.00000 0.25200 1.00000
N2 0.00000 0.00000 0.41410 1.00000

loop_
_cod_related_entry_id
_cod_related_entry_database
_cod_related_entry_code
1 AMCSD 0012199
